data_2100188
loop_
_publ_author_name
'Caspi, El'ad N.'
'Pokroy, Boaz'
'Lee, Peter L.'
'Quintana, John P.'
'Zolotoyabko, Emil'

_publ_section_title
;
 On the structure of aragonite
;
_journal_issue 2
_journal_name_full 'Acta Crystallographica Section B'
_journal_page_first 129
_journal_page_last 132
_journal_paper_doi 10.1107/S0108768105005240
_journal_volume 61
_journal_year 2005
_chemical_formula_sum 'O2 Si'
_chemical_formula_weight 60.08
_chemical_name_systematic ' ?'
_space_group_IT_number 154
_symmetry_cell_setting trigonal
_symmetry_space_group_name_Hall 'P 32 2"'
_symmetry_space_group_name_H-M 'P 32 2 1'
_cell_angle_alpha 90.0
_cell_angle_beta 90.0
_cell_angle_gamma 120.0
_cell_formula_units_Z 3
_cell_length_a 4.91427(12)
_cell_length_b 4.91427
_cell_length_c 5.4058(2)
_cell_volume 113.060(5)
_cod_data_source_file lc5015.cif
_cod_data_source_block PMCN_SF43P_phase_2
_cod_original_cell_volume 113.059(3)
_cod_database_code 2100188

loop_
_symmetry_equiv_pos_site_id
_symmetry_equiv_pos_as_xyz
1 +x,+y,+z
2 -y,x-y,+z+2/3
3 y-x,-x,+z+1/3
4 +y,+x,-z
5 -x,y-x,-z+2/3
6 x-y,-y,-z+1/3

loop_
_atom_site_aniso_label
_atom_site_aniso_U_11
_atom_site_aniso_U_22
_atom_site_aniso_U_33
_atom_site_aniso_U_12
_atom_site_aniso_U_13
_atom_site_aniso_U_23
Si1 0.0075 0.0095 0.0063 0.00475 -0.002 -0.004
O1 0.026 0.02 0.0124 0.016 -0.003 -0.005

loop_
_atom_site_label
_atom_site_fract_x
_atom_site_fract_y
_atom_site_fract_z
_atom_site_U_iso_or_equiv
_atom_site_thermal_displace_type
_atom_site_occupancy
_atom_site_type_symbol
Si1 0.4723 0.0 0.66667 0.00754 Uani 1.0 Si
O1 0.416 0.2658 0.7881 0.01747 Uani 1.0 O

loop_
_atom_type_symbol
Si
O_
